data_4502442
loop_
_publ_author_name
'Zolotoyabko, E.'
'Caspi, E. N.'
'Fieramosca, J. S.'
'Von Dreele, R. B.'
'Marin, F.'
'Mor, G.'
'Addadi, L.'
'Weiner, S.'
'Politi, Y.'

_publ_section_title
;
 Differences between Bond Lengths in Biogenic and Geological Calcite
;
_journal_issue 3
_journal_name_full 'Crystal Growth &amp; Design'
_journal_page_first 1207
_journal_paper_doi 10.1021/cg901195t
_journal_volume 10
_journal_year 2010
_chemical_formula_sum V
_chemical_formula_weight 50.94
_chemical_name_systematic ' ?'
_space_group_IT_number 229
_symmetry_cell_setting cubic
_symmetry_space_group_name_Hall '-I 4 2 3'
_symmetry_space_group_name_H-M 'I m -3 m'
_cell_angle_alpha 90.0
_cell_angle_beta 90.0
_cell_angle_gamma 90.0
_cell_formula_units_Z 2
_cell_length_a 3.0321(6)
_cell_length_b 3.0321
_cell_length_c 3.0321
_cell_volume 27.876(6)
_pd_block_id 2009-09-19T15:36|25812_phase1|El'ad_Caspi||
_pd_phase_name vanadium
_cod_data_source_file cg901195t_si_006.cif
_cod_data_source_block 25812_phase_1
_cod_original_cell_volume 27.875(15)
_cod_original_sg_symbol_H-M 'I m 3 m'
_cod_database_code 4502442

loop_
_symmetry_equiv_pos_site_id
_symmetry_equiv_pos_as_xyz
1 +x,+y,+z
2 +z,+x,+y
3 +y,+z,+x
4 +x,+y,-z
5 -z,+x,+y
6 +y,-z,+x
7 -z,+x,-y
8 -y,-z,+x
9 +y,-z,-x
10 -x,+y,-z
11 -z,-x,+y
12 +x,-y,-z
13 +y,+x,+z
14 +z,+y,+x
15 +x,+z,+y
16 +y,+x,-z
17 -z,+y,+x
18 +x,-z,+y
19 -z,+y,-x
20 -x,-z,+y
21 +x,-z,-y
22 -y,+x,-z
23 -z,-y,+x
24 +y,-x,-z
-1 -x,-y,-z
-2 -z,-x,-y
-3 -y,-z,-x
-4 -x,-y,+z
-5 +z,-x,-y
-6 -y,+z,-x
-7 +z,-x,+y
-8 +y,+z,-x
-9 -y,+z,+x
-10 +x,-y,+z
-11 +z,+x,-y
-12 -x,+y,+z
-13 -y,-x,-z
-14 -z,-y,-x
-15 -x,-z,-y
-16 -y,-x,+z
-17 +z,-y,-x
-18 -x,+z,-y
-19 +z,-y,+x
-20 +x,+z,-y
-21 -x,+z,+y
-22 +y,-x,+z
-23 +z,+y,-x
-24 -y,+x,+z
101 +x+1/2,+y+1/2,+z+1/2
102 +z+1/2,+x+1/2,+y+1/2
103 +y+1/2,+z+1/2,+x+1/2
104 +x+1/2,+y+1/2,-z+1/2
105 -z+1/2,+x+1/2,+y+1/2
106 +y+1/2,-z+1/2,+x+1/2
107 -z+1/2,+x+1/2,-y+1/2
108 -y+1/2,-z+1/2,+x+1/2
109 +y+1/2,-z+1/2,-x+1/2
110 -x+1/2,+y+1/2,-z+1/2
111 -z+1/2,-x+1/2,+y+1/2
112 +x+1/2,-y+1/2,-z+1/2
113 +y+1/2,+x+1/2,+z+1/2
114 +z+1/2,+y+1/2,+x+1/2
115 +x+1/2,+z+1/2,+y+1/2
116 +y+1/2,+x+1/2,-z+1/2
117 -z+1/2,+y+1/2,+x+1/2
118 +x+1/2,-z+1/2,+y+1/2
119 -z+1/2,+y+1/2,-x+1/2
120 -x+1/2,-z+1/2,+y+1/2
121 +x+1/2,-z+1/2,-y+1/2
122 -y+1/2,+x+1/2,-z+1/2
123 -z+1/2,-y+1/2,+x+1/2
124 +y+1/2,-x+1/2,-z+1/2
-101 -x+1/2,-y+1/2,-z+1/2
-102 -z+1/2,-x+1/2,-y+1/2
-103 -y+1/2,-z+1/2,-x+1/2
-104 -x+1/2,-y+1/2,+z+1/2
-105 +z+1/2,-x+1/2,-y+1/2
-106 -y+1/2,+z+1/2,-x+1/2
-107 +z+1/2,-x+1/2,+y+1/2
-108 +y+1/2,+z+1/2,-x+1/2
-109 -y+1/2,+z+1/2,+x+1/2
-110 +x+1/2,-y+1/2,+z+1/2
-111 +z+1/2,+x+1/2,-y+1/2
-112 -x+1/2,+y+1/2,+z+1/2
-113 -y+1/2,-x+1/2,-z+1/2
-114 -z+1/2,-y+1/2,-x+1/2
-115 -x+1/2,-z+1/2,-y+1/2
-116 -y+1/2,-x+1/2,+z+1/2
-117 +z+1/2,-y+1/2,-x+1/2
-118 -x+1/2,+z+1/2,-y+1/2
-119 +z+1/2,-y+1/2,+x+1/2
-120 +x+1/2,+z+1/2,-y+1/2
-121 -x+1/2,+z+1/2,+y+1/2
-122 +y+1/2,-x+1/2,+z+1/2
-123 +z+1/2,+y+1/2,-x+1/2
-124 -y+1/2,+x+1/2,+z+1/2

loop_
_atom_site_type_symbol
_atom_site_label
_atom_site_fract_x
_atom_site_fract_y
_atom_site_fract_z
_atom_site_occupancy
_atom_site_thermal_displace_type
_atom_site_U_iso_or_equiv
_atom_site_symmetry_multiplicity
V V1 0.0 0.0 0.0 1.0 Uiso 0.002 2

loop_
_atom_type_symbol
_atom_type_number_in_cell
V 2.0

loop_
_pd_block_diffractogram_id
2009-09-19T15:36|25812_H_01|El'ad_Caspi|SEPD
